data_7214581
loop_
_publ_author_name
'Lee, Lucia Myongwon'
'Elder, Philip J. W.'
'Dube, Paul A.'
'Greedan, John E.'
'Jenkins, Hilary A.'
'Britten, James F.'
'Vargas-Baca, Ignacio'

_publ_section_title
;
 The size of the metal ion controls the structures of the coordination
 polymers of benzo-2,1,3-selenadiazole
;
_journal_issue 37
_journal_name_full CrystEngComm
_journal_page_first 7434
_journal_paper_doi 10.1039/c3ce40752g
_journal_volume 15
_journal_year 2013
_chemical_formula_sum 'C10 H16 Cl2 Co N2 O2 S2 Se'
_chemical_formula_weight 469.16
_chemical_name_systematic
;
 ?
;
_space_group_IT_number 19
_space_group_name_H-M_alt 'P 21 21 21'
_symmetry_cell_setting orthorhombic
_symmetry_space_group_name_Hall 'P 2ac 2ab'
_symmetry_space_group_name_H-M 'P 21 21 21'
_atom_sites_solution_hydrogens geom
_atom_sites_solution_primary direct
_atom_sites_solution_secondary difmap
_audit_creation_method SHELXL-97
_cell_angle_alpha 90.00
_cell_angle_beta 90.00
_cell_angle_gamma 90.00
_cell_formula_units_Z 4
_cell_length_a 8.5078(8)
_cell_length_b 13.3811(12)
_cell_length_c 14.3894(13)
_cell_measurement_reflns_used 6035
_cell_measurement_temperature 100(2)
_cell_measurement_theta_max 32.83
_cell_measurement_theta_min 2.78
_cell_volume 1638.1(3)
_computing_cell_refinement 'Bruker SMART'
_computing_data_collection 'Bruker SMART'
_computing_data_reduction 'Bruker SMART'
_computing_molecular_graphics 'Bruker SHELXTL'
_computing_publication_material 'Bruker SHELXTL'
_computing_structure_refinement 'SHELXL-97 (Sheldrick, 2008)'
_computing_structure_solution 'Bruker SHELXTL'
_diffrn_ambient_temperature 100(2)
_diffrn_measured_fraction_theta_full 0.998
_diffrn_measured_fraction_theta_max 0.998
_diffrn_measurement_device_type 'CCD area detector'
_diffrn_measurement_method 'phi and omega scans'
_diffrn_radiation_monochromator graphite
_diffrn_radiation_source 'fine-focus sealed tube'
_diffrn_radiation_type MoK\a
_diffrn_radiation_wavelength 0.71073
_diffrn_reflns_av_R_equivalents 0.0291
_diffrn_reflns_av_sigmaI/netI 0.0384
_diffrn_reflns_limit_h_max 12
_diffrn_reflns_limit_h_min -12
_diffrn_reflns_limit_k_max 20
_diffrn_reflns_limit_k_min -10
_diffrn_reflns_limit_l_max 21
_diffrn_reflns_limit_l_min -21
_diffrn_reflns_number 21854
_diffrn_reflns_theta_full 32.84
_diffrn_reflns_theta_max 32.84
_diffrn_reflns_theta_min 2.08
_exptl_absorpt_coefficient_mu 3.851
_exptl_absorpt_correction_T_max 0.8019
_exptl_absorpt_correction_T_min 0.2168
_exptl_absorpt_correction_type numerical
_exptl_absorpt_process_details SADABS
_exptl_crystal_colour orange
_exptl_crystal_density_diffrn 1.902
_exptl_crystal_density_meas ?
_exptl_crystal_density_method 'not measured'
_exptl_crystal_description rod
_exptl_crystal_F_000 932
_exptl_crystal_size_max 0.57
_exptl_crystal_size_mid 0.15
_exptl_crystal_size_min 0.06
_refine_diff_density_max 0.493
_refine_diff_density_min -0.493
_refine_diff_density_rms 0.075
_refine_ls_abs_structure_details 'Flack H D (1983), Acta Cryst. A39, 876-881'
_refine_ls_abs_structure_Flack 0.000(6)
_refine_ls_extinction_method none
_refine_ls_goodness_of_fit_ref 0.985
_refine_ls_hydrogen_treatment mixed
_refine_ls_matrix_type full
_refine_ls_number_parameters 246
_refine_ls_number_reflns 6035
_refine_ls_number_restraints 0
_refine_ls_restrained_S_all 0.985
_refine_ls_R_factor_all 0.0264
_refine_ls_R_factor_gt 0.0206
_refine_ls_shift/su_max 0.004
_refine_ls_shift/su_mean 0.000
_refine_ls_structure_factor_coef Fsqd
_refine_ls_weighting_details 'calc w=1/[\s^2^(Fo^2^)+(0.0089P)^2^+0.0000P] where P=(Fo^2^+2Fc^2^)/3'
_refine_ls_weighting_scheme calc
_refine_ls_wR_factor_gt 0.0369
_refine_ls_wR_factor_ref 0.0380
_reflns_number_gt 5458
_reflns_number_total 6035
_reflns_threshold_expression >2\s(I)
_cod_data_source_file c3ce40752g.txt
_cod_data_source_block llco_0m
_cod_depositor_comments
;
The following automatic conversions were performed:

'_exptl_crystal_density_meas' value 'not measured' was changed to '?'
- the value is perceived as not measured.

Automatic conversion script
Id: cif_fix_values 3008 2015-01-20 13:52:24Z robertas 
;
_cod_database_code 7214581

loop_
_symmetry_equiv_pos_as_xyz
'x, y, z'
'-x+1/2, -y, z+1/2'
'-x, y+1/2, -z+1/2'
'x+1/2, -y+1/2, -z'

loop_
_atom_site_label
_atom_site_type_symbol
_atom_site_fract_x
_atom_site_fract_y
_atom_site_fract_z
_atom_site_U_iso_or_equiv
_atom_site_adp_type
_atom_site_occupancy
_atom_site_symmetry_multiplicity
_atom_site_calc_flag
Co1 Co 0.49292(2) 1.137559(13) 0.760099(16) 0.00822(4) Uani 1 1 d
Se1 Se 0.558168(18) 0.888543(10) 0.758390(12) 0.01134(4) Uani 1 1 d
Cl1 Cl 0.66543(5) 1.08242(3) 0.88317(3) 0.01332(8) Uani 1 1 d
Cl2 Cl 0.30956(5) 1.19448(3) 0.64129(3) 0.01135(7) Uani 1 1 d
S1 S 0.69831(5) 1.16793(3) 0.57910(3) 0.01082(8) Uani 1 1 d
S2 S 0.30365(5) 1.14522(3) 0.95883(3) 0.01441(8) Uani 1 1 d
O1 O 0.66126(14) 1.09933(7) 0.66195(8) 0.0125(2) Uani 1 1 d
O2 O 0.31435(15) 1.17254(7) 0.85590(8) 0.0128(2) Uani 1 1 d
N1 N 0.41116(14) 0.98375(8) 0.74857(10) 0.0104(3) Uani 1 1 d
N2 N 0.41885(14) 0.79080(8) 0.73874(10) 0.0097(3) Uani 1 1 d
C1 C 0.27174(17) 0.94001(9) 0.73573(11) 0.0087(3) Uani 1 1 d
C2 C 0.27578(17) 0.83145(10) 0.73024(11) 0.0089(3) Uani 1 1 d
C3 C 0.12499(19) 0.99100(10) 0.73230(12) 0.0121(3) Uani 1 1 d
H3 H 0.122(2) 1.0654(11) 0.7369(12) 0.012(4) Uiso 1 1 d
C4 C 0.1321(2) 0.77745(11) 0.71956(12) 0.0117(3) Uani 1 1 d
H4 H 0.136(2) 0.7062(13) 0.7121(13) 0.017(5) Uiso 1 1 d
C5 C -0.0090(2) 0.93624(11) 0.72298(12) 0.0140(3) Uani 1 1 d
H5 H -0.1070(19) 0.9697(11) 0.7193(12) 0.006(4) Uiso 1 1 d
C6 C -0.0048(2) 0.82905(11) 0.71646(12) 0.0136(3) Uani 1 1 d
H6A H -0.106(2) 0.7940(13) 0.7097(14) 0.023(5) Uiso 1 1 d
C7 C 0.8948(2) 1.13444(12) 0.54866(13) 0.0146(3) Uani 1 1 d
H7C H 0.918(2) 1.1663(13) 0.4925(13) 0.013(5) Uiso 1 1 d
H7B H 0.897(2) 1.0605(14) 0.5434(14) 0.029(6) Uiso 1 1 d
H7A H 0.961(3) 1.1546(14) 0.5950(16) 0.030(6) Uiso 1 1 d
C8 C 0.6000(2) 1.11388(13) 0.48183(12) 0.0153(3) Uani 1 1 d
H8C H 0.633(2) 1.0404(12) 0.4798(12) 0.008(4) Uiso 1 1 d
H8B H 0.492(2) 1.1242(13) 0.4929(15) 0.025(6) Uiso 1 1 d
H8A H 0.631(2) 1.1519(13) 0.4276(14) 0.025(5) Uiso 1 1 d
C9 C 0.2813(2) 1.01234(13) 0.96449(14) 0.0183(4) Uani 1 1 d
H9C H 0.192(2) 0.9919(12) 0.9270(14) 0.021(5) Uiso 1 1 d
H9B H 0.381(3) 0.9852(14) 0.9483(16) 0.036(6) Uiso 1 1 d
H9A H 0.265(3) 0.9952(14) 1.0299(15) 0.031(6) Uiso 1 1 d
C10 C 0.1063(2) 1.17815(15) 0.98831(15) 0.0223(4) Uani 1 1 d
H10C H 0.103(2) 1.2490(16) 0.9904(16) 0.028(6) Uiso 1 1 d
H10B H 0.085(3) 1.1503(14) 1.0534(16) 0.037(6) Uiso 1 1 d
H10A H 0.035(3) 1.1459(13) 0.9401(15) 0.026(6) Uiso 1 1 d

loop_
_atom_site_aniso_label
_atom_site_aniso_U_11
_atom_site_aniso_U_22
_atom_site_aniso_U_33
_atom_site_aniso_U_23
_atom_site_aniso_U_13
_atom_site_aniso_U_12
Co1 0.00752(9) 0.00675(8) 0.01037(10) 0.00071(7) 0.00030(8) 0.00031(6)
Se1 0.00690(7) 0.00668(6) 0.02045(9) -0.00028(6) -0.00137(7) 0.00011(5)
Cl1 0.01191(19) 0.01277(15) 0.0153(2) 0.00345(14) -0.00310(16) -0.00060(14)
Cl2 0.01013(18) 0.01086(15) 0.01306(19) 0.00142(13) -0.00148(15) -0.00016(14)
S1 0.01057(19) 0.00991(15) 0.0120(2) 0.00041(14) 0.00129(16) -0.00039(14)
S2 0.0126(2) 0.01879(18) 0.0119(2) -0.00100(15) -0.00016(16) -0.00111(15)
O1 0.0136(6) 0.0114(5) 0.0125(6) 0.0034(4) 0.0023(5) 0.0016(4)
O2 0.0124(6) 0.0133(5) 0.0126(6) 0.0025(4) 0.0031(5) 0.0030(5)
N1 0.0082(6) 0.0078(5) 0.0151(7) 0.0004(5) 0.0006(6) 0.0014(4)
N2 0.0091(6) 0.0080(5) 0.0119(7) -0.0005(5) 0.0002(6) -0.0006(4)
C1 0.0089(7) 0.0090(6) 0.0083(7) 0.0004(5) 0.0009(6) -0.0002(5)
C2 0.0091(7) 0.0088(6) 0.0087(7) 0.0001(5) 0.0009(6) -0.0002(5)
C3 0.0112(7) 0.0113(6) 0.0137(8) 0.0018(6) 0.0012(7) 0.0011(5)
C4 0.0115(8) 0.0100(6) 0.0136(9) -0.0014(6) 0.0000(6) -0.0018(6)
C5 0.0101(8) 0.0150(7) 0.0168(9) 0.0014(6) 0.0002(7) 0.0019(6)
C6 0.0094(8) 0.0144(7) 0.0171(9) 0.0002(6) -0.0006(7) -0.0030(6)
C7 0.0090(8) 0.0194(8) 0.0153(9) 0.0024(7) 0.0016(7) -0.0005(6)
C8 0.0134(8) 0.0179(7) 0.0146(9) -0.0031(7) 0.0008(7) -0.0027(7)
C9 0.0168(10) 0.0223(8) 0.0157(9) 0.0069(7) 0.0013(8) -0.0016(7)
C10 0.0178(10) 0.0309(10) 0.0183(10) -0.0022(8) 0.0064(8) 0.0047(8)

loop_
_atom_type_symbol
_atom_type_description
_atom_type_scat_dispersion_real
_atom_type_scat_dispersion_imag
_atom_type_scat_source
C C 0.0033 0.0016 'International Tables Vol C Tables 4.2.6.8 and 6.1.1.4'
H H 0.0000 0.0000 'International Tables Vol C Tables 4.2.6.8 and 6.1.1.4'
N N 0.0061 0.0033 'International Tables Vol C Tables 4.2.6.8 and 6.1.1.4'
O O 0.0106 0.0060 'International Tables Vol C Tables 4.2.6.8 and 6.1.1.4'
S S 0.1246 0.1234 'International Tables Vol C Tables 4.2.6.8 and 6.1.1.4'
Cl Cl 0.1484 0.1585 'International Tables Vol C Tables 4.2.6.8 and 6.1.1.4'
Co Co 0.3494 0.9721 'International Tables Vol C Tables 4.2.6.8 and 6.1.1.4'
Se Se -0.0929 2.2259 'International Tables Vol C Tables 4.2.6.8 and 6.1.1.4'

loop_
_geom_angle_atom_site_label_1
_geom_angle_atom_site_label_2
_geom_angle_atom_site_label_3
_geom_angle
_geom_angle_site_symmetry_1
_geom_angle_site_symmetry_3
O1 Co1 O2 177.29(5) . .
O1 Co1 N1 86.31(4) . .
O2 Co1 N1 91.69(5) . .
O1 Co1 N2 89.97(5) . 3_656
O2 Co1 N2 91.96(4) . 3_656
N1 Co1 N2 175.82(6) . 3_656
O1 Co1 Cl1 90.25(3) . .
O2 Co1 Cl1 91.51(4) . .
N1 Co1 Cl1 87.78(4) . .
N2 Co1 Cl1 94.15(4) 3_656 .
O1 Co1 Cl2 92.37(4) . .
O2 Co1 Cl2 85.86(3) . .
N1 Co1 Cl2 92.14(4) . .
N2 Co1 Cl2 86.10(4) 3_656 .
Cl1 Co1 Cl2 177.368(17) . .
N2 Se1 N1 92.57(5) . .
O1 S1 C8 105.68(8) . .
O1 S1 C7 103.44(7) . .
C8 S1 C7 98.33(9) . .
O2 S2 C10 103.12(9) . .
O2 S2 C9 106.74(8) . .
C10 S2 C9 97.71(10) . .
S1 O1 Co1 121.47(6) . .
S2 O2 Co1 128.66(7) . .
C1 N1 Se1 108.63(9) . .
C1 N1 Co1 135.08(9) . .
Se1 N1 Co1 116.29(6) . .
C2 N2 Se1 108.67(9) . .
C2 N2 Co1 134.00(9) . 3_646
Se1 N2 Co1 117.25(6) . 3_646
N1 C1 C3 125.01(12) . .
N1 C1 C2 115.09(13) . .
C3 C1 C2 119.82(13) . .
N2 C2 C4 125.62(12) . .
N2 C2 C1 114.96(13) . .
C4 C2 C1 119.39(13) . .
C5 C3 C1 118.67(13) . .
C5 C3 H3 121.6(10) . .
C1 C3 H3 119.7(10) . .
C6 C4 C2 118.79(13) . .
C6 C4 H4 122.4(11) . .
C2 C4 H4 118.8(11) . .
C3 C5 C6 121.49(16) . .
C3 C5 H5 119.2(10) . .
C6 C5 H5 119.3(10) . .
C4 C6 C5 121.84(16) . .
C4 C6 H6A 120.7(11) . .
C5 C6 H6A 117.5(11) . .
S1 C7 H7C 107.2(12) . .
S1 C7 H7B 106.8(12) . .
H7C C7 H7B 112.6(16) . .
S1 C7 H7A 109.1(14) . .
H7C C7 H7A 111.4(17) . .
H7B C7 H7A 109.6(17) . .
S1 C8 H8C 106.6(10) . .
S1 C8 H8B 105.4(13) . .
H8C C8 H8B 114.2(15) . .
S1 C8 H8A 107.1(12) . .
H8C C8 H8A 114.1(14) . .
H8B C8 H8A 108.8(17) . .
S2 C9 H9C 109.8(10) . .
S2 C9 H9B 105.8(12) . .
H9C C9 H9B 117.0(17) . .
S2 C9 H9A 107.0(12) . .
H9C C9 H9A 111.0(18) . .
H9B C9 H9A 105.7(18) . .
S2 C10 H10C 106.2(13) . .
S2 C10 H10B 107.2(13) . .
H10C C10 H10B 109.2(18) . .
S2 C10 H10A 107.0(12) . .
H10C C10 H10A 115.4(17) . .
H10B C10 H10A 111.3(17) . .

loop_
_geom_bond_atom_site_label_1
_geom_bond_atom_site_label_2
_geom_bond_distance
_geom_bond_site_symmetry_2
Co1 O1 2.0754(12) .
Co1 O2 2.1042(12) .
Co1 N1 2.1788(11) .
Co1 N2 2.1837(11) 3_656
Co1 Cl1 2.4155(5) .
Co1 Cl2 2.4365(5) .
Se1 N2 1.7876(12) .
Se1 N1 1.7909(11) .
S1 O1 1.5373(12) .
S1 C8 1.7837(18) .
S1 C7 1.7850(18) .
S2 O2 1.5283(12) .
S2 C10 1.787(2) .
S2 C9 1.7900(18) .
N1 C1 1.3355(18) .
N2 C2 1.3388(18) .
N2 Co1 2.1837(11) 3_646
C1 C3 1.424(2) .
C1 C2 1.4553(18) .
C2 C4 1.428(2) .
C3 C5 1.362(2) .
C3 H3 0.997(15) .
C4 C6 1.355(2) .
C4 H4 0.961(17) .
C5 C6 1.438(2) .
C5 H5 0.948(16) .
C6 H6A 0.982(19) .
C7 H7C 0.934(19) .
C7 H7B 0.993(18) .
C7 H7A 0.92(2) .
C8 H8C 1.022(16) .
C8 H8B 0.95(2) .
C8 H8A 0.97(2) .
C9 H9C 0.97(2) .
C9 H9B 0.95(2) .
C9 H9A 0.98(2) .
C10 H10C 0.95(2) .
C10 H10B 1.02(2) .
C10 H10A 1.02(2) .
